data_2221891
loop_
_publ_author_name
'Etemadi, Bijan'
'Kia, Reza'
'Sharghi, Hashem'
'Hosseini Sarvari, Mona'

_publ_section_title
;
 Bis(2-hydroxybenzaldehyde oxime)
 <i>O</i>,<i>O</i>'-butane-1,4-diyldicarbonyl ether
;
_journal_coeditor_code AT2778
_journal_issue 6
_journal_name_full 'Acta Crystallographica Section E'
_journal_page_first o1309
_journal_paper_doi 10.1107/S1600536809016663
_journal_volume 65
_journal_year 2009
_chemical_formula_iupac 'C20 H20 N2 O6'
_chemical_formula_moiety 'C20 H20 N2 O6'
_chemical_formula_sum 'C20 H20 N2 O6'
_chemical_formula_weight 384.38
_chemical_name_common
;
2-Hydroxy-benzaldehyde-<i>O,O'</i>-(1,4-dioxobutane-1,4-diyl)-oxime
;
_chemical_name_systematic
;
Bis(2-hydroxybenzaldehyde oxime)
<i>O</i>,<i>O</i>'-(butane-1,4-diyldicarbonyl) ether
;
_space_group_IT_number 15
_symmetry_cell_setting monoclinic
_symmetry_space_group_name_Hall '-C 2yc'
_symmetry_space_group_name_H-M 'C 1 2/c 1'
_atom_sites_solution_hydrogens geom
_atom_sites_solution_primary direct
_atom_sites_solution_secondary difmap
_audit_creation_method SHELXL-97
_cell_angle_alpha 90.00
_cell_angle_beta 91.348(7)
_cell_angle_gamma 90.00
_cell_formula_units_Z 4
_cell_length_a 13.0293(11)
_cell_length_b 5.5464(4)
_cell_length_c 25.538(2)
_cell_measurement_reflns_used 1302
_cell_measurement_temperature 120(2)
_cell_measurement_theta_max 29.23
_cell_measurement_theta_min 3.13
_cell_volume 1845.0(3)
_computing_cell_refinement 'X-Area (Stoe & Cie, 2005)'
_computing_data_collection 'X-Area (Stoe & Cie, 2005)'
_computing_data_reduction 'X-Area (Stoe & Cie, 2005)'
_computing_molecular_graphics 'SHELXTL (Sheldrick, 2008)'
_computing_publication_material 'SHELXTL (Sheldrick, 2008) and PLATON (Spek, 2009)'
_computing_structure_refinement 'SHELXTL (Sheldrick, 2008)'
_computing_structure_solution 'SHELXTL (Sheldrick, 2008)'
_diffrn_ambient_temperature 120(2)
_diffrn_detector_area_resol_mean 0.15
_diffrn_measured_fraction_theta_full 0.992
_diffrn_measured_fraction_theta_max 0.992
_diffrn_measurement_device_type 'STOE IPDS II'
_diffrn_measurement_method 'rotation method'
_diffrn_radiation_monochromator graphite
_diffrn_radiation_source 'fine-focus sealed tube'
_diffrn_radiation_type MoK\a
_diffrn_radiation_wavelength 0.71073
_diffrn_reflns_av_R_equivalents 0.0458
_diffrn_reflns_av_sigmaI/netI 0.0273
_diffrn_reflns_limit_h_max 17
_diffrn_reflns_limit_h_min -17
_diffrn_reflns_limit_k_max 7
_diffrn_reflns_limit_k_min -7
_diffrn_reflns_limit_l_max 34
_diffrn_reflns_limit_l_min -35
_diffrn_reflns_number 10357
_diffrn_reflns_theta_full 29.23
_diffrn_reflns_theta_max 29.23
_diffrn_reflns_theta_min 3.13
_diffrn_standards_number 0
_exptl_absorpt_coefficient_mu 0.103
_exptl_absorpt_correction_T_max 0.985
_exptl_absorpt_correction_T_min 0.956
_exptl_absorpt_correction_type numerical
_exptl_absorpt_process_details '(X-RED32; Stoe & Cie (2005)'
_exptl_crystal_colour colourless
_exptl_crystal_density_diffrn 1.384
_exptl_crystal_density_method 'not measured'
_exptl_crystal_description needle
_exptl_crystal_F_000 808
_exptl_crystal_size_max 0.45
_exptl_crystal_size_mid 0.11
_exptl_crystal_size_min 0.10
_refine_diff_density_max 0.311
_refine_diff_density_min -0.197
_refine_ls_extinction_method none
_refine_ls_goodness_of_fit_ref 1.095
_refine_ls_hydrogen_treatment mixed
_refine_ls_matrix_type full
_refine_ls_number_parameters 135
_refine_ls_number_reflns 2493
_refine_ls_number_restraints 0
_refine_ls_restrained_S_all 1.095
_refine_ls_R_factor_all 0.0595
_refine_ls_R_factor_gt 0.0473
_refine_ls_shift/su_max 0.004
_refine_ls_shift/su_mean 0.001
_refine_ls_structure_factor_coef Fsqd
_refine_ls_weighting_details 'calc w=1/[\s^2^(Fo^2^)+(0.0425P)^2^+1.8216P] where P=(Fo^2^+2Fc^2^)/3'
_refine_ls_weighting_scheme calc
_refine_ls_wR_factor_gt 0.0968
_refine_ls_wR_factor_ref 0.0992
_reflns_number_gt 2098
_reflns_number_total 2493
_reflns_threshold_expression I>2\s(I)
_cod_data_source_file at2778.cif
_cod_data_source_block I
_cod_original_sg_symbol_H-M 'C 2/c'
_cod_database_code 2221891
_cod_database_fobs_code 2221891

loop_
_symmetry_equiv_pos_as_xyz
'x, y, z'
'-x, y, -z+1/2'
'x+1/2, y+1/2, z'
'-x+1/2, y+1/2, -z+1/2'
'-x, -y, -z'
'x, -y, z-1/2'
'-x+1/2, -y+1/2, -z'
'x+1/2, -y+1/2, z-1/2'

loop_
_atom_site_type_symbol
_atom_site_label
_atom_site_fract_x
_atom_site_fract_y
_atom_site_fract_z
_atom_site_U_iso_or_equiv
_atom_site_adp_type
_atom_site_calc_flag
_atom_site_refinement_flags
_atom_site_occupancy
_atom_site_disorder_assembly
_atom_site_disorder_group
C C1 0.79600(9) -0.3740(2) 0.32698(5) 0.0186(3) Uani d . 1 . .
C C2 0.73433(10) -0.5276(2) 0.29667(5) 0.0204(3) Uani d . 1 . .
H H2 0.7620 -0.6677 0.2828 0.025 Uiso calc R 1 . .
C C3 0.63188(10) -0.4721(2) 0.28720(5) 0.0206(3) Uani d . 1 . .
H H3 0.5909 -0.5768 0.2674 0.025 Uiso calc R 1 . .
C C4 0.58953(9) -0.2610(3) 0.30699(5) 0.0212(3) Uani d . 1 . .
H H4 0.5207 -0.2245 0.3004 0.025 Uiso calc R 1 . .
C C5 0.65095(9) -0.1061(2) 0.33650(5) 0.0192(3) Uani d . 1 . .
H H5 0.6230 0.0355 0.3495 0.023 Uiso calc R 1 . .
C C6 0.75482(9) -0.1590(2) 0.34720(5) 0.0168(2) Uani d . 1 . .
C C7 0.81678(10) 0.0064(2) 0.37953(5) 0.0193(3) Uani d . 1 . .
H H7 0.7866(13) 0.154(3) 0.3912(7) 0.027(4) Uiso d . 1 . .
C C8 1.05836(10) 0.0434(2) 0.43627(5) 0.0204(3) Uani d . 1 . .
C C9 1.11260(10) 0.2321(2) 0.46898(5) 0.0208(3) Uani d . 1 . .
H H9A 1.0741 0.2617 0.5004 0.025 Uiso calc R 1 . .
H H9B 1.1155 0.3816 0.4494 0.025 Uiso calc R 1 . .
C C10 1.22133(10) 0.1530(2) 0.48435(5) 0.0206(3) Uani d . 1 . .
H H10B 1.2588 0.1167 0.4529 0.025 Uiso calc R 1 . .
H H10A 1.2181 0.0069 0.5051 0.025 Uiso calc R 1 . .
N N1 0.90918(8) -0.0542(2) 0.39115(4) 0.0224(3) Uani d . 1 . .
O O1 0.89508(7) -0.4424(2) 0.33553(4) 0.0289(3) Uani d . 1 . .
H H1 0.9268(18) -0.333(5) 0.3572(10) 0.062(7) Uiso d . 1 . .
O O2 0.96033(7) 0.11970(18) 0.42331(4) 0.0223(2) Uani d . 1 . .
O O3 1.09270(8) -0.14750(19) 0.42343(4) 0.0271(2) Uani d . 1 . .

loop_
_atom_site_aniso_label
_atom_site_aniso_U_11
_atom_site_aniso_U_22
_atom_site_aniso_U_33
_atom_site_aniso_U_12
_atom_site_aniso_U_13
_atom_site_aniso_U_23
C1 0.0151(5) 0.0196(6) 0.0210(6) 0.0028(4) -0.0008(4) 0.0010(5)
C2 0.0222(6) 0.0177(6) 0.0213(6) 0.0026(5) 0.0002(5) -0.0012(5)
C3 0.0191(6) 0.0219(6) 0.0207(6) -0.0031(5) -0.0022(4) -0.0009(5)
C4 0.0146(5) 0.0261(7) 0.0227(6) 0.0016(5) -0.0013(4) -0.0001(5)
C5 0.0172(6) 0.0199(6) 0.0204(6) 0.0031(5) 0.0011(4) -0.0008(5)
C6 0.0163(5) 0.0171(6) 0.0170(5) -0.0003(4) -0.0008(4) 0.0010(5)
C7 0.0202(6) 0.0185(6) 0.0191(6) -0.0007(5) -0.0006(4) -0.0001(5)
C8 0.0194(6) 0.0224(7) 0.0192(6) -0.0037(5) -0.0019(4) 0.0009(5)
C9 0.0209(6) 0.0207(6) 0.0206(6) -0.0033(5) -0.0025(5) -0.0011(5)
C10 0.0204(6) 0.0216(6) 0.0197(6) -0.0032(5) -0.0035(5) -0.0012(5)
N1 0.0197(5) 0.0231(6) 0.0241(6) -0.0047(4) -0.0043(4) -0.0052(5)
O1 0.0170(5) 0.0292(6) 0.0402(6) 0.0085(4) -0.0070(4) -0.0111(5)
O2 0.0199(5) 0.0217(5) 0.0250(5) -0.0030(4) -0.0048(4) -0.0048(4)
O3 0.0250(5) 0.0231(5) 0.0330(5) 0.0006(4) -0.0067(4) -0.0060(4)

loop_
_atom_type_symbol
_atom_type_description
_atom_type_scat_dispersion_real
_atom_type_scat_dispersion_imag
_atom_type_scat_source
C C 0.0033 0.0016 'International Tables Vol C Tables 4.2.6.8 and 6.1.1.4'
H H 0.0000 0.0000 'International Tables Vol C Tables 4.2.6.8 and 6.1.1.4'
N N 0.0061 0.0033 'International Tables Vol C Tables 4.2.6.8 and 6.1.1.4'
O O 0.0106 0.0060 'International Tables Vol C Tables 4.2.6.8 and 6.1.1.4'

loop_
_geom_angle_atom_site_label_1
_geom_angle_atom_site_label_2
_geom_angle_atom_site_label_3
_geom_angle_site_symmetry_1
_geom_angle_site_symmetry_3
_geom_angle
_geom_angle_publ_flag
O1 C1 C2 . . 116.85(12) ?
O1 C1 C6 . . 123.07(12) ?
C2 C1 C6 . . 120.08(11) ?
C3 C2 C1 . . 120.10(12) ?
C3 C2 H2 . . 120.0 ?
C1 C2 H2 . . 120.0 ?
C2 C3 C4 . . 120.75(12) ?
C2 C3 H3 . . 119.6 ?
C4 C3 H3 . . 119.6 ?
C5 C4 C3 . . 119.31(11) ?
C5 C4 H4 . . 120.3 ?
C3 C4 H4 . . 120.3 ?
C4 C5 C6 . . 121.19(12) ?
C4 C5 H5 . . 119.4 ?
C6 C5 H5 . . 119.4 ?
C5 C6 C1 . . 118.56(11) ?
C5 C6 C7 . . 119.65(12) ?
C1 C6 C7 . . 121.79(11) ?
N1 C7 C6 . . 118.03(12) ?
N1 C7 H7 . . 122.9(10) ?
C6 C7 H7 . . 119.1(10) ?
O3 C8 O2 . . 123.73(12) ?
O3 C8 C9 . . 126.36(12) ?
O2 C8 C9 . . 109.91(11) ?
C8 C9 C10 . . 111.35(11) ?
C8 C9 H9A . . 109.4 ?
C10 C9 H9A . . 109.4 ?
C8 C9 H9B . . 109.4 ?
C10 C9 H9B . . 109.4 ?
H9A C9 H9B . . 108.0 ?
C9 C10 C10 . 7_756 111.85(14) ?
C9 C10 H10B . . 109.2 ?
C10 C10 H10B 7_756 . 109.2 ?
C9 C10 H10A . . 109.2 ?
C10 C10 H10A 7_756 . 109.2 ?
H10B C10 H10A . . 107.9 ?
C7 N1 O2 . . 112.42(11) ?
C1 O1 H1 . . 109.0(15) ?
C8 O2 N1 . . 110.45(10) ?

loop_
_geom_bond_atom_site_label_1
_geom_bond_atom_site_label_2
_geom_bond_site_symmetry_2
_geom_bond_distance
_geom_bond_publ_flag
C1 O1 . 1.3583(15) ?
C1 C2 . 1.3935(18) ?
C1 C6 . 1.4105(18) ?
C2 C3 . 1.3857(17) ?
C2 H2 . 0.9300 ?
C3 C4 . 1.3943(19) ?
C3 H3 . 0.9300 ?
C4 C5 . 1.3850(18) ?
C4 H4 . 0.9300 ?
C5 C6 . 1.4054(17) ?
C5 H5 . 0.9300 ?
C6 C7 . 1.4639(17) ?
C7 N1 . 1.2782(17) ?
C7 H7 . 0.958(18) ?
C8 O3 . 1.1985(17) ?
C8 O2 . 1.3784(16) ?
C8 C9 . 1.5047(18) ?
C9 C10 . 1.5255(18) ?
C9 H9A . 0.9700 ?
C9 H9B . 0.9700 ?
C10 C10 7_756 1.526(2) ?
C10 H10B . 0.9700 ?
C10 H10A . 0.9700 ?
N1 O2 . 1.4226(14) ?
O1 H1 . 0.91(3) ?

loop_
_geom_hbond_atom_site_label_D
_geom_hbond_atom_site_label_H
_geom_hbond_atom_site_label_A
_geom_hbond_site_symmetry_A
_geom_hbond_distance_DH
_geom_hbond_distance_HA
_geom_hbond_distance_DA
_geom_hbond_angle_DHA
_geom_hbond_publ_flag
O1 H1 N1 . 0.91(3) 1.79(3) 2.5836(15) 144(2) y
C4 H4 O1 3_455 0.9300 2.4500 3.1874(17) 136.00 y
C2 H2 Cg1 6_645 0.93 2.75 3.4659(14) 134 y

loop_
_geom_torsion_atom_site_label_1
_geom_torsion_atom_site_label_2
_geom_torsion_atom_site_label_3
_geom_torsion_atom_site_label_4
_geom_torsion_site_symmetry_1
_geom_torsion_site_symmetry_2
_geom_torsion_site_symmetry_3
_geom_torsion_site_symmetry_4
_geom_torsion
_geom_torsion_publ_flag
O1 C1 C2 C3 . . . . 178.68(12) ?
C6 C1 C2 C3 . . . . -1.30(19) ?
C1 C2 C3 C4 . . . . 1.0(2) ?
C2 C3 C4 C5 . . . . -0.1(2) ?
C3 C4 C5 C6 . . . . -0.6(2) ?
C4 C5 C6 C1 . . . . 0.30(19) ?
C4 C5 C6 C7 . . . . -178.63(12) ?
O1 C1 C6 C5 . . . . -179.35(12) ?
C2 C1 C6 C5 . . . . 0.63(18) ?
O1 C1 C6 C7 . . . . -0.4(2) ?
C2 C1 C6 C7 . . . . 179.53(12) ?
C5 C6 C7 N1 . . . . 175.82(12) ?
C1 C6 C7 N1 . . . . -3.07(19) ?
O3 C8 C9 C10 . . . . 0.66(19) ?
O2 C8 C9 C10 . . . . 179.67(10) ?
C8 C9 C10 C10 . . . 7_756 177.66(13) ?
C6 C7 N1 O2 . . . . -179.06(10) ?
O3 C8 O2 N1 . . . . -2.57(18) ?
C9 C8 O2 N1 . . . . 178.39(10) ?
C7 N1 O2 C8 . . . . 178.03(11) ?
